data_7037767
loop_
_publ_author_name
'Reis, Samira G.'
'Briganti, Matteo'
'Martins, Daniel O. T. A.'
'Akpinar, Handan'
'Calancea, Sergiu'
'Guedes, Guilherme P.'
'Soriano, St\'ephane'
'Andruh, Marius'
'Cassaro, Rafael A. A.'
'Lahti, Paul M.'
'Totti, Federico'
'Vaz, Maria G. F.'

_publ_section_title
;
 First coordination compounds based on a bis(imino nitroxide) biradical
 and 4f metal ions: synthesis, crystal structures and magnetic properties.
;
_journal_issue 7
_journal_name_full 'Dalton transactions (Cambridge, England : 2003)'
_journal_page_first 2936
_journal_page_last 2944
_journal_paper_doi 10.1039/c5dt04469c
_journal_volume 45
_journal_year 2016
_chemical_formula_moiety 'C35 H32 Dy F18 I N4 O9'
_chemical_formula_sum 'C35 H32 Dy F18 I N4 O9'
_chemical_formula_weight 1284.05
_space_group_crystal_system monoclinic
_space_group_IT_number 14
_space_group_name_Hall '-P 2ybc'
_space_group_name_H-M_alt 'P 1 21/c 1'
_symmetry_space_group_name_Hall '-P 2ybc'
_symmetry_space_group_name_H-M 'P 1 21/c 1'
_atom_sites_solution_hydrogens geom
_atom_sites_solution_primary direct
_atom_sites_solution_secondary difmap
_audit_creation_date 2015-03-10T14:49:28-00:00
_audit_creation_method 'WinGX routine CIF_UPDATE'
_audit_update_record
;
2015-09-15 deposited with the CCDC.
2015-12-23 downloaded from the CCDC.
;
_cell_angle_alpha 90
_cell_angle_beta 99.137(2)
_cell_angle_gamma 90
_cell_formula_units_Z 4
_cell_length_a 15.2921(9)
_cell_length_b 12.4066(8)
_cell_length_c 26.1003(17)
_cell_measurement_reflns_used 9976
_cell_measurement_temperature 293(2)
_cell_measurement_theta_max 26.40
_cell_measurement_theta_min 2.70
_cell_volume 4889.0(5)
_computing_cell_refinement 'APEX2 v2014.5-0 (Bruker AXS)'
_computing_data_collection 'Bruker Instrument Service v4.2.2'
_computing_data_reduction 'SAINT V8.34A (Bruker AXS Inc., 2013)'
_computing_structure_refinement 'SHELXL-97 (Sheldrick, 1997)'
_computing_structure_solution 'SHELXS-97 (Sheldrick, 1990)'
_diffrn_ambient_temperature 293(2)
_diffrn_measured_fraction_theta_full 1.000
_diffrn_measured_fraction_theta_max 1.000
_diffrn_measurement_device_type 'Bruker D8 Venture'
_diffrn_measurement_method '\f and \w scans'
_diffrn_radiation_monochromator graphite
_diffrn_radiation_source 'fine-focus sealed tube'
_diffrn_radiation_type MoK\a
_diffrn_radiation_wavelength 0.71073
_diffrn_reflns_av_R_equivalents 0.031
_diffrn_reflns_av_unetI/netI 0.0322
_diffrn_reflns_limit_h_max 18
_diffrn_reflns_limit_h_min -18
_diffrn_reflns_limit_k_max 13
_diffrn_reflns_limit_k_min -14
_diffrn_reflns_limit_l_max 31
_diffrn_reflns_limit_l_min -31
_diffrn_reflns_number 42345
_diffrn_reflns_theta_full 25.03
_diffrn_reflns_theta_max 25.03
_diffrn_reflns_theta_min 2.12
_exptl_absorpt_coefficient_mu 2.279
_exptl_absorpt_correction_T_max 0.745
_exptl_absorpt_correction_T_min 0.561
_exptl_absorpt_correction_type multi-scan
_exptl_absorpt_process_details 'SADABS V2014/2 (Bruker AXS Inc.)'
_exptl_crystal_colour orange
_exptl_crystal_density_diffrn 1.745
_exptl_crystal_density_method 'not measured'
_exptl_crystal_description block
_exptl_crystal_F_000 2492
_exptl_crystal_preparation 'Magnetic properties'
_exptl_crystal_recrystallization_method 'Re-crystallisation from solvent: n-heptane/chloroform'
_exptl_crystal_size_max 0.530
_exptl_crystal_size_mid 0.490
_exptl_crystal_size_min 0.334
_refine_diff_density_max 8.899
_refine_diff_density_min -4.198
_refine_diff_density_rms 0.191
_refine_ls_extinction_method none
_refine_ls_goodness_of_fit_ref 1.066
_refine_ls_hydrogen_treatment constr
_refine_ls_matrix_type full
_refine_ls_number_parameters 587
_refine_ls_number_reflns 8618
_refine_ls_number_restraints 74
_refine_ls_restrained_S_all 1.064
_refine_ls_R_factor_all 0.1352
_refine_ls_R_factor_gt 0.1244
_refine_ls_shift/su_max 0
_refine_ls_shift/su_mean 0
_refine_ls_structure_factor_coef Fsqd
_refine_ls_weighting_details 'calc w=1/[\s^2^(Fo^2^)+(0.0759P)^2^+123.3064P] where P=(Fo^2^+2Fc^2^)/3'
_refine_ls_weighting_scheme calc
_refine_ls_wR_factor_gt 0.272
_refine_ls_wR_factor_ref 0.2794
_reflns_number_gt 7619
_reflns_number_total 8653
_reflns_threshold_expression >2sigma(I)
_cod_data_source_file c5dt04469c2.cif
_cod_data_source_block dyinn_laranja
_cod_depositor_comments 'Adding full bibliography for 7037764--7037767.cif.'
_cod_database_code 7037767

loop_
_symmetry_equiv_pos_as_xyz
'x, y, z'
'-x, y+1/2, -z+1/2'
'-x, -y, -z'
'x, -y-1/2, z-1/2'

loop_
_atom_site_label
_atom_site_type_symbol
_atom_site_fract_x
_atom_site_fract_y
_atom_site_fract_z
_atom_site_U_iso_or_equiv
_atom_site_adp_type
_atom_site_occupancy
_atom_site_symmetry_multiplicity
_atom_site_calc_flag
_atom_site_refinement_flags
_atom_site_disorder_assembly
_atom_site_disorder_group
Dy1 Dy 0.25102(5) 0.61066(7) 0.12113(3) 0.0644(3) Uani 1 1 d . . .
O6 O 0.3411(7) 0.6520(12) 0.2014(5) 0.089(4) Uani 1 1 d D F .
C24 C 0.1790(12) 0.799(2) 0.1936(7) 0.089(6) Uani 1 1 d . . .
C22 C 0.2880(14) 0.8707(17) 0.1440(8) 0.090(6) Uani 1 1 d . . .
C23 C 0.2368(17) 0.884(2) 0.1840(8) 0.117(9) Uani 1 1 d . F .
H23 H 0.2405 0.9475 0.2035 0.141 Uiso 1 1 calc R . .
F1 F 0.3389(19) 0.9903(18) 0.0882(11) 0.231(12) Uani 1 1 d . . .
F3 F 0.4300(16) 0.9370(19) 0.1484(14) 0.263(16) Uani 1 1 d . . .
C21 C 0.348(2) 0.9589(19) 0.1381(14) 0.128(10) Uani 1 1 d . F .
C30 C 0.240(3) 0.322(3) 0.2306(13) 0.152(8) Uani 1 1 d U . .
F2 F 0.3384(19) 1.0462(15) 0.1602(11) 0.239(12) Uani 1 1 d . . .
I1 I 0.04070(10) 1.15686(10) 0.11446(6) 0.0990(5) Uani 1 1 d . F .
N1 N 0.0288(7) 0.6261(9) 0.0857(4) 0.054(3) Uani 1 1 d . . .
O1 O 0.1103(6) 0.5988(7) 0.0780(3) 0.051(2) Uani 1 1 d . F .
C2 C 0.0401(9) 0.8202(10) 0.0685(5) 0.051(3) Uani 1 1 d . . .
O8 O 0.2695(9) 0.6369(12) 0.0329(5) 0.095(4) Uani 1 1 d . F .
H8A H 0.334 0.6398 0.0243 0.142 Uiso 1 1 d R . .
H8B H 0.244 0.7071 0.0151 0.142 Uiso 1 1 d R . .
C4 C 0.0634(8) 1.0111(10) 0.0783(6) 0.053(3) Uani 1 1 d . . .
C6 C 0.1379(8) 0.9114(10) 0.0190(5) 0.048(3) Uani 1 1 d . . .
C8 C 0.2015(10) 0.9037(12) -0.0167(6) 0.063(4) Uani 1 1 d . F .
C5 C 0.1199(8) 1.0095(11) 0.0419(6) 0.055(3) Uani 1 1 d . F .
H5 H 0.1457 1.0729 0.0327 0.065 Uiso 1 1 calc R . .
O5 O 0.2704(8) 0.4450(10) 0.0795(4) 0.081(3) Uani 1 1 d . C .
N2 N -0.0866(8) 0.7269(11) 0.0974(6) 0.079(4) Uani 1 1 d . . .
O2 O 0.2890(8) 0.7931(11) 0.1147(4) 0.083(3) Uani 1 1 d . F .
O4 O 0.2297(8) 0.4689(10) 0.1776(5) 0.082(3) Uani 1 1 d . E .
C7 C 0.0962(9) 0.8205(11) 0.0319(5) 0.052(3) Uani 1 1 d . F .
H7 H 0.106 0.7562 0.0154 0.062 Uiso 1 1 calc R . .
C15 C -0.0330(10) 0.5465(12) 0.1030(7) 0.068(4) Uani 1 1 d D B .
C1 C -0.0038(9) 0.7232(11) 0.0838(6) 0.052(3) Uani 1 1 d . F .
C3 C 0.0224(9) 0.9178(12) 0.0915(6) 0.058(4) Uani 1 1 d . F .
H3 H -0.0167 0.9202 0.1154 0.07 Uiso 1 1 calc R . .
O9 O 0.1830(9) 1.0834(11) -0.0514(6) 0.097(4) Uani 1 1 d . F .
C29 C 0.2570(12) 0.3753(17) 0.1836(7) 0.083(5) Uani 1 1 d . E .
N3 N 0.2198(8) 0.9919(11) -0.0483(5) 0.068(3) Uani 1 1 d . . .
C28 C 0.2953(13) 0.3147(14) 0.1487(8) 0.089(6) Uani 1 1 d . . .
H28 H 0.32 0.2476 0.158 0.107 Uiso 1 1 calc R E .
C18 C -0.1147(12) 0.6157(15) 0.1054(9) 0.089(5) Uani 1 1 d DU B .
N4 N 0.2484(10) 0.8213(12) -0.0226(6) 0.083(4) Uani 1 1 d . . .
C9 C 0.3054(17) 0.845(2) -0.0625(11) 0.122(8) Uani 1 1 d DU A .
O3 O 0.1644(7) 0.7107(10) 0.1724(4) 0.075(3) Uani 1 1 d . F .
C10 C 0.2856(15) 0.9593(19) -0.0806(10) 0.109(8) Uani 1 1 d D A .
C27 C 0.2960(13) 0.3566(12) 0.0989(8) 0.079(5) Uani 1 1 d . C .
C25 C 0.129(2) 0.832(4) 0.2343(13) 0.179(7) Uani 1 1 d U D .
C26 C 0.334(2) 0.283(3) 0.0607(15) 0.143(6) Uani 1 1 d U . .
C13A C 0.325(4) 0.749(5) -0.090(2) 0.147(10) Uani 0.5 1 d PU A 3
H13A H 0.2741 0.7279 -0.1139 0.221 Uiso 0.5 1 calc PR A 3
H13B H 0.3424 0.6922 -0.0656 0.221 Uiso 0.5 1 calc PR A 3
H13C H 0.3733 0.7643 -0.1087 0.221 Uiso 0.5 1 calc PR A 3
C14A C 0.392(3) 0.851(5) -0.0254(18) 0.147(10) Uani 0.5 1 d PDU A 3
H14A H 0.3884 0.9042 0.0006 0.221 Uiso 0.5 1 calc PR A 3
H14B H 0.4393 0.8693 -0.0443 0.221 Uiso 0.5 1 calc PR A 3
H14C H 0.4049 0.7817 -0.0091 0.221 Uiso 0.5 1 calc PR A 3
C13B C 0.256(3) 0.778(5) -0.1067(19) 0.147(10) Uani 0.5 1 d PDU A 4
H13D H 0.1964 0.8054 -0.1158 0.221 Uiso 0.5 1 calc PR A 4
H13E H 0.2534 0.7043 -0.0959 0.221 Uiso 0.5 1 calc PR A 4
H13F H 0.2855 0.7824 -0.1363 0.221 Uiso 0.5 1 calc PR A 4
C14B C 0.394(4) 0.803(6) -0.049(3) 0.147(10) Uani 0.5 1 d PU A 4
H14D H 0.4272 0.8479 -0.0226 0.221 Uiso 0.5 1 calc PR A 4
H14E H 0.423 0.803 -0.0791 0.221 Uiso 0.5 1 calc PR A 4
H14F H 0.392 0.731 -0.036 0.221 Uiso 0.5 1 calc PR A 4
C11A C 0.267(4) 0.999(5) -0.133(2) 0.135(11) Uani 0.5 1 d P A 5
H11A H 0.2135 0.9666 -0.151 0.203 Uiso 0.5 1 calc PR A 5
H11B H 0.3152 0.9813 -0.1514 0.203 Uiso 0.5 1 calc PR A 5
H11C H 0.2597 1.076 -0.1331 0.203 Uiso 0.5 1 calc PR A 5
C12A C 0.365(3) 1.024(5) -0.0542(19) 0.135(11) Uani 0.5 1 d PD A 5
H12A H 0.3799 1.0004 -0.0188 0.203 Uiso 0.5 1 calc PR A 5
H12B H 0.3501 1.0988 -0.055 0.203 Uiso 0.5 1 calc PR A 5
H12C H 0.4142 1.012 -0.072 0.203 Uiso 0.5 1 calc PR A 5
C11B C 0.221(3) 0.937(5) -0.137(2) 0.135(11) Uani 0.5 1 d P A 6
H11D H 0.1829 0.8771 -0.1333 0.203 Uiso 0.5 1 calc PR A 6
H11E H 0.2575 0.9205 -0.1626 0.203 Uiso 0.5 1 calc PR A 6
H11F H 0.1865 0.9999 -0.1469 0.203 Uiso 0.5 1 calc PR A 6
C12B C 0.347(4) 1.038(5) -0.097(2) 0.135(11) Uani 0.5 1 d P A 6
H12D H 0.3942 1.052 -0.0688 0.203 Uiso 0.5 1 calc PR A 6
H12E H 0.3164 1.1033 -0.1075 0.203 Uiso 0.5 1 calc PR A 6
H12F H 0.3719 1.0087 -0.1259 0.203 Uiso 0.5 1 calc PR A 6
C19A C -0.096(3) 0.634(4) 0.1655(11) 0.107(6) Uani 0.5 1 d PDU B 7
H19A H -0.0371 0.6609 0.1755 0.16 Uiso 0.5 1 calc PR B 7
H19B H -0.1026 0.5671 0.1829 0.16 Uiso 0.5 1 calc PR B 7
H19C H -0.1378 0.6855 0.175 0.16 Uiso 0.5 1 calc PR B 7
C20A C -0.201(3) 0.578(4) 0.099(2) 0.107(6) Uani 0.5 1 d PU B 7
H20A H -0.2008 0.5021 0.1065 0.16 Uiso 0.5 1 calc PR B 7
H20B H -0.2298 0.5909 0.0645 0.16 Uiso 0.5 1 calc PR B 7
H20C H -0.2325 0.6151 0.1232 0.16 Uiso 0.5 1 calc PR B 7
C19B C -0.171(3) 0.607(4) 0.148(2) 0.107(6) Uani 0.5 1 d PU B 8
H19D H -0.1374 0.6311 0.1798 0.16 Uiso 0.5 1 calc PR B 8
H19E H -0.1876 0.5328 0.1511 0.16 Uiso 0.5 1 calc PR B 8
H19F H -0.2228 0.6502 0.139 0.16 Uiso 0.5 1 calc PR B 8
C20B C -0.179(3) 0.597(4) 0.0515(19) 0.107(6) Uani 0.5 1 d PU B 8
H20D H -0.1479 0.615 0.0234 0.16 Uiso 0.5 1 calc PR B 8
H20E H -0.2302 0.6413 0.0501 0.16 Uiso 0.5 1 calc PR B 8
H20F H -0.1961 0.5223 0.0487 0.16 Uiso 0.5 1 calc PR B 8
C16A C -0.036(3) 0.441(3) 0.074(2) 0.100(7) Uani 0.5 1 d P B 9
H16A H -0.0619 0.4529 0.0381 0.149 Uiso 0.5 1 calc PR B 9
H16B H -0.0704 0.3897 0.0891 0.149 Uiso 0.5 1 calc PR B 9
H16C H 0.0235 0.4143 0.0749 0.149 Uiso 0.5 1 calc PR B 9
C17A C 0.008(3) 0.525(3) 0.1625(19) 0.100(7) Uani 0.5 1 d P B 9
H17A H 0.008 0.5903 0.1819 0.149 Uiso 0.5 1 calc PR B 9
H17B H 0.0683 0.4996 0.1644 0.149 Uiso 0.5 1 calc PR B 9
H17C H -0.0261 0.4711 0.1767 0.149 Uiso 0.5 1 calc PR B 9
C16B C -0.057(3) 0.481(3) 0.0534(12) 0.100(7) Uani 0.5 1 d PD B 10
H16D H -0.0834 0.5268 0.0258 0.149 Uiso 0.5 1 calc PR B 10
H16E H -0.0978 0.4248 0.0589 0.149 Uiso 0.5 1 calc PR B 10
H16F H -0.0041 0.4488 0.0444 0.149 Uiso 0.5 1 calc PR B 10
C17B C 0.005(3) 0.467(3) 0.139(2) 0.100(7) Uani 0.5 1 d P B 10
H17D H -0.0409 0.4201 0.1476 0.149 Uiso 0.5 1 calc PR B 10
H17E H 0.0338 0.5014 0.1703 0.149 Uiso 0.5 1 calc PR B 10
H17F H 0.0474 0.4252 0.1244 0.149 Uiso 0.5 1 calc PR B 10
F7A F 0.300(3) 0.204(3) 0.0424(15) 0.144(6) Uani 0.5 1 d PU C 11
F8A F 0.352(3) 0.319(3) 0.0186(16) 0.144(6) Uani 0.5 1 d PU C 11
F9A F 0.393(3) 0.206(3) 0.0795(19) 0.144(6) Uani 0.5 1 d PU C 11
F7B F 0.258(2) 0.244(3) 0.0279(15) 0.144(6) Uani 0.5 1 d PU C 12
F8B F 0.391(3) 0.350(3) 0.0355(16) 0.144(6) Uani 0.5 1 d PU C 12
F9B F 0.414(3) 0.241(3) 0.0906(19) 0.144(6) Uani 0.5 1 d PU C 12
F4A F 0.180(3) 0.854(5) 0.2811(14) 0.179(7) Uani 0.5 1 d PU D 13
F5A F 0.087(2) 0.743(5) 0.2551(15) 0.179(7) Uani 0.5 1 d PU D 13
F6A F 0.059(3) 0.880(4) 0.2278(14) 0.179(7) Uani 0.5 1 d PU D 13
F4B F 0.144(3) 0.886(4) 0.2724(14) 0.179(7) Uani 0.5 1 d PU D 14
F5B F 0.131(3) 0.729(5) 0.2688(15) 0.179(7) Uani 0.5 1 d PU D 14
F6B F 0.036(3) 0.825(4) 0.2140(14) 0.179(7) Uani 0.5 1 d PU D 14
F10A F 0.184(3) 0.359(3) 0.2573(12) 0.148(6) Uani 0.5 1 d PU E 15
F11A F 0.325(3) 0.354(4) 0.2693(14) 0.148(6) Uani 0.5 1 d PU E 15
F12A F 0.240(2) 0.216(4) 0.2323(14) 0.148(6) Uani 0.5 1 d PU E 15
F10B F 0.155(3) 0.317(3) 0.2315(13) 0.148(6) Uani 0.5 1 d PU E 16
F11B F 0.276(3) 0.372(3) 0.2727(14) 0.148(6) Uani 0.5 1 d PU E 16
F12B F 0.292(2) 0.233(4) 0.2427(14) 0.148(6) Uani 0.5 1 d PU E 16
O7A O 0.396(4) 0.604(5) 0.112(4) 0.098(12) Uani 0.5 1 d P F 19
C31A C 0.554(2) 0.620(3) 0.1052(13) 0.108(6) Uani 0.5 1 d PD F 19
C32A C 0.474(3) 0.621(5) 0.1337(18) 0.108(6) Uani 0.5 1 d PD F 19
C33A C 0.484(3) 0.666(5) 0.1872(15) 0.108(6) Uani 0.5 1 d PD F 19
H33A H 0.5389 0.6931 0.2025 0.13 Uiso 0.5 1 calc PR F 19
C34B C 0.414(7) 0.670(9) 0.215(2) 0.108(6) Uani 0.5 1 d P F 19
C35A C 0.448(2) 0.692(5) 0.2764(12) 0.108(6) Uani 0.5 1 d PD F 19
F13A F 0.585(3) 0.530(3) 0.099(2) 0.281(16) Uani 0.5 1 d PD F 19
F14A F 0.527(2) 0.657(4) 0.0625(15) 0.281(16) Uani 0.5 1 d PD F 19
F15A F 0.614(2) 0.678(4) 0.1266(18) 0.281(16) Uani 0.5 1 d PD F 19
F16A F 0.525(3) 0.700(4) 0.2899(13) 0.169(7) Uani 0.5 1 d P F 19
F17A F 0.415(3) 0.625(4) 0.3022(14) 0.169(7) Uani 0.5 1 d P F 19
F18A F 0.399(3) 0.804(4) 0.2781(15) 0.169(7) Uani 0.5 1 d P F 19
O7B O 0.410(4) 0.567(5) 0.116(4) 0.098(12) Uani 0.5 1 d P F 20
C31B C 0.5526(19) 0.539(3) 0.1249(13) 0.108(6) Uani 0.5 1 d PD F 20
C32B C 0.476(3) 0.583(5) 0.1500(19) 0.108(6) Uani 0.5 1 d PD F 20
C33B C 0.493(3) 0.623(5) 0.198(2) 0.108(6) Uani 0.5 1 d P F 20
H33B H 0.5507 0.6262 0.2162 0.13 Uiso 0.5 1 calc PR F 20
C34A C 0.421(6) 0.659(8) 0.2215(15) 0.108(6) Uani 0.5 1 d PD F 20
C35B C 0.437(3) 0.728(5) 0.266(2) 0.108(6) Uani 0.5 1 d P F 20
F14B F 0.559(3) 0.580(4) 0.0826(16) 0.281(16) Uani 0.5 1 d PD F 20
F15B F 0.624(2) 0.548(5) 0.1539(15) 0.281(16) Uani 0.5 1 d PD F 20
F13B F 0.541(2) 0.441(3) 0.117(2) 0.281(16) Uani 0.5 1 d PD F 20
F16B F 0.501(3) 0.796(4) 0.2784(13) 0.169(7) Uani 0.5 1 d P F 20
F17B F 0.460(3) 0.654(4) 0.3098(13) 0.169(7) Uani 0.5 1 d PD F 20
F18B F 0.368(3) 0.752(5) 0.2903(14) 0.169(7) Uani 0.5 1 d P F 20

loop_
_atom_site_aniso_label
_atom_site_aniso_U_11
_atom_site_aniso_U_22
_atom_site_aniso_U_33
_atom_site_aniso_U_23
_atom_site_aniso_U_13
_atom_site_aniso_U_12
Dy1 0.0497(4) 0.0649(5) 0.0815(5) -0.0134(4) 0.0188(3) 0.0075(3)
O6 0.052(6) 0.121(11) 0.090(8) -0.006(8) 0.001(6) 0.012(7)
C24 0.063(10) 0.129(19) 0.070(11) -0.030(12) -0.009(8) 0.040(12)
C22 0.099(14) 0.083(14) 0.084(12) -0.008(11) 0.001(10) 0.012(11)
C23 0.129(19) 0.106(17) 0.100(15) -0.077(14) -0.032(14) 0.047(15)
F1 0.32(3) 0.142(18) 0.23(2) 0.042(18) 0.03(2) -0.085(19)
F3 0.148(17) 0.141(18) 0.48(5) 0.03(2) -0.01(2) -0.073(15)
C21 0.15(3) 0.058(14) 0.17(3) 0.001(15) -0.02(2) -0.026(15)
C30 0.178(18) 0.159(15) 0.122(17) 0.020(16) 0.037(13) 0.054(17)
F2 0.34(3) 0.083(12) 0.31(3) -0.061(15) 0.10(2) -0.068(16)
I1 0.1004(10) 0.0589(7) 0.1423(12) -0.0347(7) 0.0330(8) 0.0031(6)
N1 0.049(6) 0.050(7) 0.062(7) 0.001(5) 0.007(5) -0.005(5)
O1 0.047(5) 0.045(5) 0.062(5) 0.000(4) 0.014(4) 0.005(4)
C2 0.053(7) 0.040(7) 0.060(8) 0.000(6) 0.008(6) 0.010(6)
O8 0.104(10) 0.101(10) 0.087(8) 0.004(7) 0.040(7) -0.002(8)
C4 0.047(7) 0.029(6) 0.081(9) -0.002(6) 0.002(6) 0.004(5)
C6 0.046(7) 0.033(6) 0.065(8) 0.005(6) 0.010(6) 0.009(5)
C8 0.058(8) 0.054(9) 0.080(10) 0.011(7) 0.017(7) 0.002(7)
C5 0.041(7) 0.036(7) 0.085(10) 0.013(6) 0.006(6) -0.006(5)
O5 0.088(8) 0.079(9) 0.076(7) -0.019(6) 0.012(6) 0.006(7)
N2 0.056(7) 0.059(8) 0.127(12) 0.031(8) 0.025(8) 0.003(6)
O2 0.085(8) 0.094(9) 0.068(7) -0.017(7) 0.010(6) 0.001(7)
O4 0.090(8) 0.067(8) 0.096(8) 0.003(6) 0.040(7) 0.009(6)
C7 0.056(8) 0.039(7) 0.061(8) 0.003(6) 0.009(6) 0.005(6)
C15 0.051(8) 0.050(9) 0.105(12) 0.020(8) 0.017(8) -0.004(7)
C1 0.050(7) 0.039(7) 0.068(8) 0.007(6) 0.012(6) 0.003(6)
C3 0.046(7) 0.055(8) 0.075(9) 0.016(7) 0.011(6) 0.011(6)
O9 0.091(9) 0.073(8) 0.129(11) 0.033(8) 0.029(8) 0.015(7)
C29 0.075(11) 0.090(14) 0.084(12) -0.004(10) 0.014(9) 0.017(10)
N3 0.060(7) 0.063(8) 0.086(9) 0.015(7) 0.024(6) 0.000(6)
C28 0.110(15) 0.050(10) 0.114(15) 0.009(10) 0.035(12) 0.027(10)
C18 0.070(9) 0.058(10) 0.146(13) 0.020(11) 0.035(9) 0.004(8)
N4 0.078(9) 0.064(9) 0.115(12) -0.007(8) 0.043(8) 0.010(7)
C9 0.122(15) 0.115(18) 0.15(2) -0.004(15) 0.087(14) 0.003(14)
O3 0.064(6) 0.086(8) 0.073(7) -0.030(6) 0.005(5) 0.023(6)
C10 0.098(15) 0.100(16) 0.14(2) 0.049(15) 0.064(14) 0.013(13)
C27 0.108(14) 0.028(8) 0.105(13) -0.013(8) 0.027(11) -0.009(8)
C25 0.140(14) 0.28(2) 0.123(10) -0.065(10) 0.033(10) 0.094(14)
C26 0.157(19) 0.106(14) 0.18(2) -0.049(12) 0.073(15) 0.005(10)
C13A 0.121(16) 0.17(3) 0.17(3) -0.040(18) 0.084(16) 0.018(17)
C14A 0.121(16) 0.17(3) 0.17(3) -0.040(18) 0.084(16) 0.018(17)
C13B 0.121(16) 0.17(3) 0.17(3) -0.040(18) 0.084(16) 0.018(17)
C14B 0.121(16) 0.17(3) 0.17(3) -0.040(18) 0.084(16) 0.018(17)
C11A 0.112(19) 0.15(2) 0.16(3) 0.01(2) 0.08(2) -0.030(17)
C12A 0.112(19) 0.15(2) 0.16(3) 0.01(2) 0.08(2) -0.030(17)
C11B 0.112(19) 0.15(2) 0.16(3) 0.01(2) 0.08(2) -0.030(17)
C12B 0.112(19) 0.15(2) 0.16(3) 0.01(2) 0.08(2) -0.030(17)
C19A 0.076(10) 0.096(15) 0.152(14) 0.014(16) 0.033(10) 0.002(11)
C20A 0.076(10) 0.096(15) 0.152(14) 0.014(16) 0.033(10) 0.002(11)
C19B 0.076(10) 0.096(15) 0.152(14) 0.014(16) 0.033(10) 0.002(11)
C20B 0.076(10) 0.096(15) 0.152(14) 0.014(16) 0.033(10) 0.002(11)
C16A 0.087(12) 0.058(16) 0.16(2) 0.044(13) 0.023(13) -0.021(12)
C17A 0.087(12) 0.058(16) 0.16(2) 0.044(13) 0.023(13) -0.021(12)
C16B 0.087(12) 0.058(16) 0.16(2) 0.044(13) 0.023(13) -0.021(12)
C17B 0.087(12) 0.058(16) 0.16(2) 0.044(13) 0.023(13) -0.021(12)
F7A 0.159(16) 0.112(13) 0.175(14) -0.053(8) 0.071(12) 0.007(8)
F8A 0.159(16) 0.112(13) 0.175(14) -0.053(8) 0.071(12) 0.007(8)
F9A 0.159(16) 0.112(13) 0.175(14) -0.053(8) 0.071(12) 0.007(8)
F7B 0.159(16) 0.112(13) 0.175(14) -0.053(8) 0.071(12) 0.007(8)
F8B 0.159(16) 0.112(13) 0.175(14) -0.053(8) 0.071(12) 0.007(8)
F9B 0.159(16) 0.112(13) 0.175(14) -0.053(8) 0.071(12) 0.007(8)
F4A 0.140(14) 0.28(2) 0.123(10) -0.065(10) 0.033(10) 0.094(14)
F5A 0.140(14) 0.28(2) 0.123(10) -0.065(10) 0.033(10) 0.094(14)
F6A 0.140(14) 0.28(2) 0.123(10) -0.065(10) 0.033(10) 0.094(14)
F4B 0.140(14) 0.28(2) 0.123(10) -0.065(10) 0.033(10) 0.094(14)
F5B 0.140(14) 0.28(2) 0.123(10) -0.065(10) 0.033(10) 0.094(14)
F6B 0.140(14) 0.28(2) 0.123(10) -0.065(10) 0.033(10) 0.094(14)
F10A 0.176(17) 0.163(12) 0.111(9) 0.038(8) 0.040(12) 0.043(15)
F11A 0.176(17) 0.163(12) 0.111(9) 0.038(8) 0.040(12) 0.043(15)
F12A 0.176(17) 0.163(12) 0.111(9) 0.038(8) 0.040(12) 0.043(15)
F10B 0.176(17) 0.163(12) 0.111(9) 0.038(8) 0.040(12) 0.043(15)
F11B 0.176(17) 0.163(12) 0.111(9) 0.038(8) 0.040(12) 0.043(15)
F12B 0.176(17) 0.163(12) 0.111(9) 0.038(8) 0.040(12) 0.043(15)
O7A 0.042(19) 0.10(4) 0.15(2) -0.06(3) 0.012(16) 0.037(17)
C31A 0.056(6) 0.144(18) 0.120(12) 0.030(11) 0.001(8) 0.026(9)
C32A 0.056(6) 0.144(18) 0.120(12) 0.030(11) 0.001(8) 0.026(9)
C33A 0.056(6) 0.144(18) 0.120(12) 0.030(11) 0.001(8) 0.026(9)
C34B 0.056(6) 0.144(18) 0.120(12) 0.030(11) 0.001(8) 0.026(9)
C35A 0.056(6) 0.144(18) 0.120(12) 0.030(11) 0.001(8) 0.026(9)
F13A 0.132(16) 0.37(4) 0.37(4) -0.02(3) 0.15(2) 0.07(2)
F14A 0.132(16) 0.37(4) 0.37(4) -0.02(3) 0.15(2) 0.07(2)
F15A 0.132(16) 0.37(4) 0.37(4) -0.02(3) 0.15(2) 0.07(2)
F16A 0.131(14) 0.24(3) 0.120(10) -0.020(13) -0.016(9) -0.043(15)
F17A 0.131(14) 0.24(3) 0.120(10) -0.020(13) -0.016(9) -0.043(15)
F18A 0.131(14) 0.24(3) 0.120(10) -0.020(13) -0.016(9) -0.043(15)
O7B 0.042(19) 0.10(4) 0.15(2) -0.06(3) 0.012(16) 0.037(17)
C31B 0.056(6) 0.144(18) 0.120(12) 0.030(11) 0.001(8) 0.026(9)
C32B 0.056(6) 0.144(18) 0.120(12) 0.030(11) 0.001(8) 0.026(9)
C33B 0.056(6) 0.144(18) 0.120(12) 0.030(11) 0.001(8) 0.026(9)
C34A 0.056(6) 0.144(18) 0.120(12) 0.030(11) 0.001(8) 0.026(9)
C35B 0.056(6) 0.144(18) 0.120(12) 0.030(11) 0.001(8) 0.026(9)
F14B 0.132(16) 0.37(4) 0.37(4) -0.02(3) 0.15(2) 0.07(2)
F15B 0.132(16) 0.37(4) 0.37(4) -0.02(3) 0.15(2) 0.07(2)
F13B 0.132(16) 0.37(4) 0.37(4) -0.02(3) 0.15(2) 0.07(2)
F16B 0.131(14) 0.24(3) 0.120(10) -0.020(13) -0.016(9) -0.043(15)
F17B 0.131(14) 0.24(3) 0.120(10) -0.020(13) -0.016(9) -0.043(15)
F18B 0.131(14) 0.24(3) 0.120(10) -0.020(13) -0.016(9) -0.043(15)

loop_
_atom_type_symbol
_atom_type_description
_atom_type_scat_dispersion_real
_atom_type_scat_dispersion_imag
_atom_type_scat_source
C C 0.0033 0.0016 'International Tables Vol C Tables 4.2.6.8 and 6.1.1.4'
H H 0 0 'International Tables Vol C Tables 4.2.6.8 and 6.1.1.4'
I I -0.4742 1.8119 'International Tables Vol C Tables 4.2.6.8 and 6.1.1.4'
N N 0.0061 0.0033 'International Tables Vol C Tables 4.2.6.8 and 6.1.1.4'
O O 0.0106 0.006 'International Tables Vol C Tables 4.2.6.8 and 6.1.1.4'
Dy Dy -0.1892 4.4098 'International Tables Vol C Tables 4.2.6.8 and 6.1.1.4'
F F 0.0171 0.0103 'International Tables Vol C Tables 4.2.6.8 and 6.1.1.4'

loop_
_geom_angle_atom_site_label_1
_geom_angle_atom_site_label_2
_geom_angle_atom_site_label_3
_geom_angle
O7A Dy1 O1 144(2)
O7A Dy1 O2 76.6(16)
O1 Dy1 O2 104.6(4)
O7A Dy1 O4 106(2)
O1 Dy1 O4 92.7(4)
O2 Dy1 O4 145.7(4)
O7A Dy1 O5 74.0(16)
O1 Dy1 O5 83.9(4)
O2 Dy1 O5 138.9(4)
O4 Dy1 O5 71.2(4)
O7A Dy1 O6 70(2)
O1 Dy1 O6 145.4(4)
O2 Dy1 O6 74.9(5)
O4 Dy1 O6 74.1(5)
O5 Dy1 O6 119.7(4)
O7A Dy1 O3 136.1(18)
O1 Dy1 O3 75.2(3)
O2 Dy1 O3 72.8(4)
O4 Dy1 O3 83.8(4)
O5 Dy1 O3 146.5(4)
O6 Dy1 O3 71.8(4)
O7A Dy1 O8 68(2)
O1 Dy1 O8 77.2(4)
O2 Dy1 O8 74.4(4)
O4 Dy1 O8 139.2(5)
O5 Dy1 O8 68.5(5)
O6 Dy1 O8 133.0(5)
O3 Dy1 O8 129.4(5)
O7A Dy1 O7B 11(4)
O1 Dy1 O7B 144.2(19)
O2 Dy1 O7B 87.2(17)
O4 Dy1 O7B 96(2)
O5 Dy1 O7B 66.3(16)
O6 Dy1 O7B 70(2)
O3 Dy1 O7B 140.3(18)
O8 Dy1 O7B 74(2)
C34B O6 Dy1 136(4)
C34A O6 Dy1 141(3)
O3 C24 C23 130.9(18)
O3 C24 C25 120(3)
C23 C24 C25 109(3)
O2 C22 C23 128(2)
O2 C22 C21 117(2)
C23 C22 C21 115(2)
C22 C23 C24 118.1(17)
C22 C23 H23 120.9
C24 C23 H23 120.9
F2 C21 F3 106(3)
F2 C21 F1 101(3)
F3 C21 F1 103(4)
F2 C21 C22 118(3)
F3 C21 C22 116(2)
F1 C21 C22 110(2)
F10A C30 F11B 66(3)
F10A C30 F12A 109(4)
F11B C30 F12A 117(4)
F11B C30 F10B 107(3)
F12A C30 F10B 87(4)
F10A C30 F12B 125(4)
F11B C30 F12B 92(3)
F10B C30 F12B 120(4)
F10A C30 C29 122(3)
F11B C30 C29 113(4)
F12A C30 C29 119(3)
F10B C30 C29 110(3)
F12B C30 C29 113(3)
F10A C30 F11A 97(3)
F12A C30 F11A 104(3)
F10B C30 F11A 136(3)
F12B C30 F11A 70(3)
C29 C30 F11A 101(3)
C1 N1 O1 126.1(11)
C1 N1 C15 111.6(11)
O1 N1 C15 122.1(11)
N1 O1 Dy1 137.9(7)
C7 C2 C3 118.6(13)
C7 C2 C1 123.6(12)
C3 C2 C1 117.8(12)
Dy1 O8 H8A 118.1
Dy1 O8 H8B 116.9
H8A O8 H8B 100.2
C5 C4 C3 121.0(13)
C5 C4 I1 119.3(10)
C3 C4 I1 119.7(11)
C7 C6 C5 118.8(12)
C7 C6 C8 119.4(12)
C5 C6 C8 121.8(12)
N4 C8 N3 112.4(14)
N4 C8 C6 125.3(14)
N3 C8 C6 122.3(13)
C4 C5 C6 119.5(12)
C4 C5 H5 120.3
C6 C5 H5 120.3
C27 O5 Dy1 129.3(11)
C1 N2 C18 107.9(13)
C22 O2 Dy1 132.9(13)
C29 O4 Dy1 134.8(12)
C6 C7 C2 122.6(13)
C6 C7 H7 118.7
C2 C7 H7 118.7
C17B C15 N1 116.7(19)
C17B C15 C16A 73(3)
N1 C15 C16A 112.7(19)
C17B C15 C18 128(2)
N1 C15 C18 101.7(12)
C16A C15 C18 123(2)
C17B C15 C16B 102(3)
N1 C15 C16B 100.1(17)
C18 C15 C16B 104(2)
N1 C15 C17A 103.5(16)
C16A C15 C17A 109(2)
C18 C15 C17A 105(2)
C16B C15 C17A 137(2)
N1 C1 N2 112.7(12)
N1 C1 C2 125.5(12)
N2 C1 C2 121.7(12)
C4 C3 C2 119.4(13)
C4 C3 H3 120.3
C2 C3 H3 120.3
O4 C29 C28 126.8(19)
O4 C29 C30 116(2)
C28 C29 C30 117(2)
O9 N3 C8 126.9(13)
O9 N3 C10 123.3(14)
C8 N3 C10 109.7(14)
C29 C28 C27 118.4(17)
C29 C28 H28 120.8
C27 C28 H28 120.8
C20A C18 N2 126(2)
C20A C18 C19B 54(3)
N2 C18 C19B 113(2)
C20A C18 C15 125(2)
N2 C18 C15 105.3(13)
C19B C18 C15 124(2)
C20A C18 C19A 100(3)
N2 C18 C19A 90(2)
C19B C18 C19A 46(2)
C15 C18 C19A 96(2)
C20A C18 C20B 54(3)
N2 C18 C20B 100(2)
C19B C18 C20B 107(3)
C15 C18 C20B 106(2)
C19A C18 C20B 153(2)
C8 N4 C9 109.3(16)
C13A C9 C14B 64(3)
C13A C9 N4 112(3)
C14B C9 N4 113(3)
C13A C9 C10 132(3)
C14B C9 C10 123(3)
N4 C9 C10 107.0(17)
C13A C9 C14A 97(4)
N4 C9 C14A 97(3)
C10 C9 C14A 106(3)
C13A C9 C13B 45(3)
C14B C9 C13B 109(3)
N4 C9 C13B 98(3)
C10 C9 C13B 103(3)
C14A C9 C13B 142(3)
C24 O3 Dy1 129.7(13)
C11A C10 C12B 62(3)
C11A C10 N3 114(3)
C12B C10 N3 121(3)
C11A C10 C9 128(3)
C12B C10 C9 127(3)
N3 C10 C9 101.6(15)
C11A C10 C12A 106(3)
N3 C10 C12A 99(2)
C9 C10 C12A 104(3)
C12B C10 C11B 100(3)
N3 C10 C11B 101(2)
C9 C10 C11B 100(3)
C12A C10 C11B 144(3)
O5 C27 C28 131.0(16)
O5 C27 C26 113(2)
C28 C27 C26 116(2)
F4B C25 F6A 84(3)
F6A C25 F4A 113(3)
F4B C25 F5A 99(4)
F6A C25 F5A 90(4)
F4A C25 F5A 92(4)
F4B C25 F6B 113(3)
F4A C25 F6B 137(3)
F5A C25 F6B 68(3)
F4B C25 C24 135(4)
F6A C25 C24 126(3)
F4A C25 C24 114(3)
F5A C25 C24 113(3)
F6B C25 C24 109(3)
F4B C25 F5B 90(4)
F6A C25 F5B 115(4)
F4A C25 F5B 72(3)
F6B C25 F5B 95(4)
C24 C25 F5B 103(3)
F7A C26 F8A 95(4)
F7A C26 F9A 77(3)
F8A C26 F9A 110(4)
F8A C26 F7B 82(3)
F9A C26 F7B 114(3)
F7A C26 F9B 102(3)
F8A C26 F9B 109(4)
F7B C26 F9B 139(3)
F7A C26 F8B 124(4)
F9A C26 F8B 100(3)
F7B C26 F8B 115(4)
F9B C26 F8B 86(3)
F7A C26 C27 125(3)
F8A C26 C27 121(3)
F9A C26 C27 119(3)
F7B C26 C27 104(3)
F9B C26 C27 104(3)
F8B C26 C27 106(2)
C9 C13A H13A 109.5
C9 C13A H13B 109.5
H13A C13A H13B 109.5
C9 C13A H13C 109.5
H13A C13A H13C 109.5
H13B C13A H13C 109.5
C9 C14A H14A 109.5
C9 C14A H14B 109.5
H14A C14A H14B 109.5
C9 C14A H14C 109.5
H14A C14A H14C 109.5
H14B C14A H14C 109.5
C9 C13B H13D 109.5
C9 C13B H13E 109.5
H13D C13B H13E 109.5
C9 C13B H13F 109.5
H13D C13B H13F 109.5
H13E C13B H13F 109.5
C9 C14B H14D 109.5
C9 C14B H14E 109.5
H14D C14B H14E 109.5
C9 C14B H14F 109.5
H14D C14B H14F 109.5
H14E C14B H14F 109.5
C10 C11A H11A 109.5
C10 C11A H11B 109.5
H11A C11A H11B 109.5
C10 C11A H11C 109.5
H11A C11A H11C 109.5
H11B C11A H11C 109.5
C10 C12A H12A 109.5
C10 C12A H12B 109.5
H12A C12A H12B 109.5
C10 C12A H12C 109.5
H12A C12A H12C 109.5
H12B C12A H12C 109.5
C10 C11B H11D 109.5
C10 C11B H11E 109.5
H11D C11B H11E 109.5
C10 C11B H11F 109.5
H11D C11B H11F 109.5
H11E C11B H11F 109.5
C10 C12B H12D 109.5
C10 C12B H12E 109.5
H12D C12B H12E 109.5
C10 C12B H12F 109.5
H12D C12B H12F 109.5
H12E C12B H12F 109.5
C18 C19A H19A 109.5
C18 C19A H19B 109.5
H19A C19A H19B 109.5
C18 C19A H19C 109.5
H19A C19A H19C 109.5
H19B C19A H19C 109.5
C18 C20A H20A 109.5
C18 C20A H20B 109.5
H20A C20A H20B 109.5
C18 C20A H20C 109.5
H20A C20A H20C 109.5
H20B C20A H20C 109.5
C18 C19B H19D 109.5
C18 C19B H19E 109.5
H19D C19B H19E 109.5
C18 C19B H19F 109.5
H19D C19B H19F 109.5
H19E C19B H19F 109.5
C18 C20B H20D 109.5
C18 C20B H20E 109.5
H20D C20B H20E 109.5
C18 C20B H20F 109.5
H20D C20B H20F 109.5
H20E C20B H20F 109.5
C15 C16A H16A 109.5
C15 C16A H16B 109.5
H16A C16A H16B 109.5
C15 C16A H16C 109.5
H16A C16A H16C 109.5
H16B C16A H16C 109.5
C15 C17A H17A 109.5
C15 C17A H17B 109.5
H17A C17A H17B 109.5
C15 C17A H17C 109.5
H17A C17A H17C 109.5
H17B C17A H17C 109.5
C15 C16B H16D 109.5
C15 C16B H16E 109.5
H16D C16B H16E 109.5
C15 C16B H16F 109.5
H16D C16B H16F 109.5
H16E C16B H16F 109.5
C15 C17B H17D 109.5
C15 C17B H17E 109.5
H17D C17B H17E 109.5
C15 C17B H17F 109.5
H17D C17B H17F 109.5
H17E C17B H17F 109.5
C26 F7A F9A 56(3)
C26 F9A F7A 46(2)
C32A O7A Dy1 145(6)
F14A C31A F15A 108(2)
F14A C31A F13A 108(2)
F15A C31A F13A 108(2)
F14A C31A C32A 105(3)
F15A C31A C32A 111(4)
F13A C31A C32A 115(4)
O7A C32A C33A 116(5)
O7A C32A C31A 123(6)
C33A C32A C31A 119(4)
C34B C33A C32A 122(5)
C34B C33A H33A 119.1
C32A C33A H33A 119.1
O6 C34B C33A 130(6)
O6 C34B C35A 118(7)
C33A C34B C35A 112(6)
F16A C35A F17A 111(5)
F16A C35A F18A 112(5)
F17A C35A F18A 110(4)
F16A C35A C34B 117(5)
F17A C35A C34B 109(6)
F18A C35A C34B 96(5)
C32B O7B Dy1 128(5)
F15B C31B F14B 109(2)
F15B C31B F13B 106(2)
F14B C31B F13B 106(2)
F15B C31B C32B 111(3)
F14B C31B C32B 114(3)
F13B C31B C32B 109(4)
O7B C32B C33B 137(4)
O7B C32B C31B 103(5)
C33B C32B C31B 119(4)
C32B C33B C34A 118(4)
C32B C33B H33B 121
C34A C33B H33B 121
O6 C34A C33B 125(4)
O6 C34A C35B 114(7)
C33B C34A C35B 119(7)
F16B C35B F18B 110(6)
F16B C35B C34A 129(7)
F18B C35B C34A 118(7)
F16B C35B F17B 97(4)
F18B C35B F17B 83(4)
C34A C35B F17B 104(6)

loop_
_geom_bond_atom_site_label_1
_geom_bond_atom_site_label_2
_geom_bond_distance
Dy1 O7A 2.27(7)
Dy1 O1 2.270(9)
Dy1 O2 2.350(14)
Dy1 O4 2.351(12)
Dy1 O5 2.365(12)
Dy1 O6 2.373(11)
Dy1 O3 2.378(10)
Dy1 O8 2.387(12)
Dy1 O7B 2.51(6)
O6 C34B 1.14(10)
O6 C34A 1.25(9)
C24 O3 1.23(2)
C24 C23 1.43(3)
C24 C25 1.47(3)
C22 O2 1.23(2)
C22 C23 1.41(3)
C22 C21 1.46(3)
C23 H23 0.93
F1 C21 1.35(3)
F3 C21 1.26(3)
C21 F2 1.25(3)
C30 F10A 1.27(5)
C30 F11B 1.30(5)
C30 F12A 1.31(5)
C30 F10B 1.32(5)
C30 F12B 1.37(5)
C30 C29 1.45(4)
C30 F11A 1.55(6)
I1 C4 2.094(13)
N1 C1 1.302(17)
N1 O1 1.336(13)
N1 C15 1.486(17)
C2 C7 1.382(19)
C2 C3 1.397(19)
C2 C1 1.465(18)
O8 H8A 1.0461
O8 H8B 1.0342
C4 C5 1.381(19)
C4 C3 1.386(19)
C6 C7 1.362(18)
C6 C5 1.403(18)
C6 C8 1.453(19)
C8 N4 1.272(19)
C8 N3 1.426(19)
C5 H5 0.93
O5 C27 1.24(2)
N2 C1 1.370(18)
N2 C18 1.47(2)
O4 C29 1.24(2)
C7 H7 0.93
C15 C17B 1.43(4)
C15 C16A 1.51(5)
C15 C18 1.52(2)
C15 C16B 1.525(19)
C15 C17A 1.60(5)
C3 H3 0.93
O9 N3 1.264(17)
C29 C28 1.38(2)
N3 C10 1.47(2)
C28 C27 1.40(3)
C28 H28 0.93
C18 C20A 1.39(4)
C18 C19B 1.50(5)
C18 C19A 1.567(19)
C18 C20B 1.60(5)
N4 C9 1.49(2)
C9 C13A 1.44(6)
C9 C14B 1.45(6)
C9 C10 1.51(3)
C9 C14A 1.52(2)
C9 C13B 1.52(2)
C10 C11A 1.45(6)
C10 C12B 1.47(5)
C10 C12A 1.52(2)
C10 C11B 1.65(6)
C27 C26 1.53(3)
C25 F4B 1.19(5)
C25 F6A 1.22(5)
C25 F4A 1.37(5)
C25 F5A 1.42(7)
C25 F6B 1.43(5)
C25 F5B 1.56(7)
C26 F7A 1.17(5)
C26 F8A 1.26(5)
C26 F9A 1.35(6)
C26 F7B 1.41(5)
C26 F9B 1.43(6)
C26 F8B 1.43(5)
C13A H13A 0.96
C13A H13B 0.96
C13A H13C 0.96
C14A H14A 0.96
C14A H14B 0.96
C14A H14C 0.96
C13B H13D 0.96
C13B H13E 0.96
C13B H13F 0.96
C14B H14D 0.96
C14B H14E 0.96
C14B H14F 0.96
C11A H11A 0.96
C11A H11B 0.96
C11A H11C 0.96
C12A H12A 0.96
C12A H12B 0.96
C12A H12C 0.96
C11B H11D 0.96
C11B H11E 0.96
C11B H11F 0.96
C12B H12D 0.96
C12B H12E 0.96
C12B H12F 0.96
C19A H19A 0.96
C19A H19B 0.96
C19A H19C 0.96
C20A H20A 0.96
C20A H20B 0.96
C20A H20C 0.96
C19B H19D 0.96
C19B H19E 0.96
C19B H19F 0.96
C20B H20D 0.96
C20B H20E 0.96
C20B H20F 0.96
C16A H16A 0.96
C16A H16B 0.96
C16A H16C 0.96
C17A H17A 0.96
C17A H17B 0.96
C17A H17C 0.96
C16B H16D 0.96
C16B H16E 0.96
C16B H16F 0.96
C17B H17D 0.96
C17B H17E 0.96
C17B H17F 0.96
F7A F9A 1.58(6)
O7A C32A 1.26(9)
C31A F14A 1.216(19)
C31A F15A 1.224(19)
C31A F13A 1.232(19)
C31A C32A 1.529(19)
C32A C33A 1.49(6)
C33A C34B 1.38(11)
C33A H33A 0.93
C34B C35A 1.63(7)
C35A F16A 1.18(5)
C35A F17A 1.23(7)
C35A F18A 1.58(7)
O7B C32B 1.25(10)
C31B F15B 1.225(19)
C31B F14B 1.232(19)
C31B F13B 1.239(19)
C31B C32B 1.531(19)
C32B C33B 1.34(7)
C33B C34A 1.42(9)
C33B H33B 0.93
C34A C35B 1.43(9)
C35B F16B 1.29(7)
C35B F18B 1.35(7)
C35B F17B 1.48(6)

loop_
_geom_hbond_atom_site_label_D
_geom_hbond_atom_site_label_H
_geom_hbond_atom_site_label_A
_geom_hbond_distance_DH
_geom_hbond_distance_HA
_geom_hbond_distance_DA
_geom_hbond_angle_DHA
O8 H8B N4 1.03 1.73 2.70(2) 153.9

loop_
_geom_torsion_atom_site_label_1
_geom_torsion_atom_site_label_2
_geom_torsion_atom_site_label_3
_geom_torsion_atom_site_label_4
_geom_torsion
O7A Dy1 O6 C34B 10(8)
O1 Dy1 O6 C34B -165(7)
O2 Dy1 O6 C34B -71(7)
O4 Dy1 O6 C34B 124(7)
O5 Dy1 O6 C34B 67(7)
O3 Dy1 O6 C34B -147(8)
O8 Dy1 O6 C34B -20(8)
O7B Dy1 O6 C34B 22(8)
O7A Dy1 O6 C34A -3(8)
O1 Dy1 O6 C34A -178(8)
O2 Dy1 O6 C34A -84(8)
O4 Dy1 O6 C34A 111(8)
O5 Dy1 O6 C34A 54(8)
O3 Dy1 O6 C34A -160(8)
O8 Dy1 O6 C34A -33(8)
O7B Dy1 O6 C34A 9(8)
O2 C22 C23 C24 1(3)
C21 C22 C23 C24 -177(2)
O3 C24 C23 C22 0(3)
C25 C24 C23 C22 -177(2)
O2 C22 C21 F2 167(3)
C23 C22 C21 F2 -14(4)
O2 C22 C21 F3 -65(4)
C23 C22 C21 F3 114(3)
O2 C22 C21 F1 51(3)
C23 C22 C21 F1 -130(3)
C1 N1 O1 Dy1 74.0(17)
C15 N1 O1 Dy1 -99.9(14)
O7A Dy1 O1 N1 -162(3)
O2 Dy1 O1 N1 -74.5(12)
O4 Dy1 O1 N1 75.6(11)
O5 Dy1 O1 N1 146.4(12)
O6 Dy1 O1 N1 10.0(15)
O3 Dy1 O1 N1 -7.2(11)
O8 Dy1 O1 N1 -144.4(12)
O7B Dy1 O1 N1 180(3)
C7 C6 C8 N4 -29(2)
C5 C6 C8 N4 149.4(17)
C7 C6 C8 N3 153.4(14)
C5 C6 C8 N3 -29(2)
C3 C4 C5 C6 -2(2)
I1 C4 C5 C6 177.7(10)
C7 C6 C5 C4 3(2)
C8 C6 C5 C4 -175.5(13)
O7A Dy1 O5 C27 85(3)
O1 Dy1 O5 C27 -123.4(16)
O2 Dy1 O5 C27 131.3(15)
O4 Dy1 O5 C27 -28.4(15)
O6 Dy1 O5 C27 29.8(17)
O3 Dy1 O5 C27 -72.2(17)
O8 Dy1 O5 C27 158.0(17)
O7B Dy1 O5 C27 77(3)
C23 C22 O2 Dy1 -23(3)
C21 C22 O2 Dy1 155.0(18)
O7A Dy1 O2 C22 -120(3)
O1 Dy1 O2 C22 96.7(17)
O4 Dy1 O2 C22 -21(2)
O5 Dy1 O2 C22 -165.7(16)
O6 Dy1 O2 C22 -47.5(17)
O3 Dy1 O2 C22 27.7(17)
O8 Dy1 O2 C22 168.6(18)
O7B Dy1 O2 C22 -118(3)
O7A Dy1 O4 C29 -39(3)
O1 Dy1 O4 C29 110.1(18)
O2 Dy1 O4 C29 -128.7(17)
O5 Dy1 O4 C29 27.4(17)
O6 Dy1 O4 C29 -102.4(18)
O3 Dy1 O4 C29 -175.2(18)
O8 Dy1 O4 C29 37(2)
O7B Dy1 O4 C29 -35(3)
C5 C6 C7 C2 -3(2)
C8 C6 C7 C2 175.0(13)
C3 C2 C7 C6 3(2)
C1 C2 C7 C6 -178.7(13)
C1 N1 C15 C17B -138(3)
O1 N1 C15 C17B 37(3)
C1 N1 C15 C16A 140(2)
O1 N1 C15 C16A -45(3)
C1 N1 C15 C18 5.9(18)
O1 N1 C15 C18 -179.4(13)
C1 N1 C15 C16B 113(2)
O1 N1 C15 C16B -72(2)
C1 N1 C15 C17A -103(2)
O1 N1 C15 C17A 72(2)
O1 N1 C1 N2 -175.1(13)
C15 N1 C1 N2 -0.7(18)
O1 N1 C1 C2 5(2)
C15 N1 C1 C2 179.7(14)
C18 N2 C1 N1 -5(2)
C18 N2 C1 C2 174.4(15)
C7 C2 C1 N1 33(2)
C3 C2 C1 N1 -148.4(14)
C7 C2 C1 N2 -146.4(15)
C3 C2 C1 N2 32(2)
C5 C4 C3 C2 2(2)
I1 C4 C3 C2 -177.9(10)
C7 C2 C3 C4 -2(2)
C1 C2 C3 C4 179.4(13)
Dy1 O4 C29 C28 -17(3)
Dy1 O4 C29 C30 168(2)
F10A C30 C29 O4 16(6)
F11B C30 C29 O4 -60(4)
F12A C30 C29 O4 158(3)
F10B C30 C29 O4 60(4)
F12B C30 C29 O4 -163(3)
F11A C30 C29 O4 -89(3)
F10A C30 C29 C28 -159(4)
F11B C30 C29 C28 125(3)
F12A C30 C29 C28 -18(5)
F10B C30 C29 C28 -115(3)
F12B C30 C29 C28 22(5)
F11A C30 C29 C28 95(3)
N4 C8 N3 O9 178.8(17)
C6 C8 N3 O9 -3(3)
N4 C8 N3 C10 3(2)
C6 C8 N3 C10 -179.2(17)
O4 C29 C28 C27 -7(3)
C30 C29 C28 C27 168(3)
C1 N2 C18 C20A -153(3)
C1 N2 C18 C19B 146(2)
C1 N2 C18 C15 9(2)
C1 N2 C18 C19A 105(2)
C1 N2 C18 C20B -101(2)
C17B C15 C18 C20A -69(5)
N1 C15 C18 C20A 153(3)
C16A C15 C18 C20A 26(4)
C16B C15 C18 C20A 49(4)
C17A C15 C18 C20A -99(4)
C17B C15 C18 N2 130(3)
N1 C15 C18 N2 -8.4(19)
C16A C15 C18 N2 -136(2)
C16B C15 C18 N2 -112(2)
C17A C15 C18 N2 99(2)
C17B C15 C18 C19B -2(4)
N1 C15 C18 C19B -140(3)
C16A C15 C18 C19B 93(4)
C16B C15 C18 C19B 116(3)
C17A C15 C18 C19B -32(3)
C17B C15 C18 C19A 38(3)
N1 C15 C18 C19A -100(2)
C16A C15 C18 C19A 133(3)
C16B C15 C18 C19A 156(2)
C17A C15 C18 C19A 8(2)
C17B C15 C18 C20B -126(3)
N1 C15 C18 C20B 96(2)
C16A C15 C18 C20B -31(3)
C16B C15 C18 C20B -7(3)
C17A C15 C18 C20B -156(2)
N3 C8 N4 C9 -2(2)
C6 C8 N4 C9 -179.9(18)
C8 N4 C9 C13A -151(4)
C8 N4 C9 C14B 139(4)
C8 N4 C9 C10 0(3)
C8 N4 C9 C14A 109(3)
C8 N4 C9 C13B -106(3)
C23 C24 O3 Dy1 20(3)
C25 C24 O3 Dy1 -163.7(18)
O7A Dy1 O3 C24 23(4)
O1 Dy1 O3 C24 -136.0(16)
O2 Dy1 O3 C24 -25.2(15)
O4 Dy1 O3 C24 129.5(15)
O5 Dy1 O3 C24 170.7(14)
O6 Dy1 O3 C24 54.2(15)
O8 Dy1 O3 C24 -77.0(16)
O7B Dy1 O3 C24 38(4)
O9 N3 C10 C11A -37(4)
C8 N3 C10 C11A 139(3)
O9 N3 C10 C12B 33(4)
C8 N3 C10 C12B -150(4)
O9 N3 C10 C9 -178.5(19)
C8 N3 C10 C9 -2(2)
O9 N3 C10 C12A 75(3)
C8 N3 C10 C12A -109(3)
O9 N3 C10 C11B -75(3)
C8 N3 C10 C11B 101(3)
C13A C9 C10 C11A 12(6)
C14B C9 C10 C11A 95(5)
N4 C9 C10 C11A -132(3)
C14A C9 C10 C11A 126(4)
C13B C9 C10 C11A -29(4)
C13A C9 C10 C12B -70(6)
C14B C9 C10 C12B 13(6)
N4 C9 C10 C12B 147(4)
C14A C9 C10 C12B 44(5)
C13B C9 C10 C12B -110(4)
C13A C9 C10 N3 145(4)
C14B C9 C10 N3 -132(4)
N4 C9 C10 N3 1(3)
C14A C9 C10 N3 -101(3)
C13B C9 C10 N3 104(2)
C13A C9 C10 C12A -112(5)
C14B C9 C10 C12A -29(5)
N4 C9 C10 C12A 104(3)
C14A C9 C10 C12A 2(3)
C13B C9 C10 C12A -153(3)
C13A C9 C10 C11B 41(5)
C14B C9 C10 C11B 124(4)
N4 C9 C10 C11B -102(2)
C14A C9 C10 C11B 155(3)
C13B C9 C10 C11B 1(3)
Dy1 O5 C27 C28 23(3)
Dy1 O5 C27 C26 -157.4(17)
C29 C28 C27 O5 4(3)
C29 C28 C27 C26 -176(2)
O3 C24 C25 F4B 148(6)
C23 C24 C25 F4B -35(7)
O3 C24 C25 F6A -89(6)
C23 C24 C25 F6A 88(6)
O3 C24 C25 F4A 122(4)
C23 C24 C25 F4A -62(5)
O3 C24 C25 F5A 18(4)
C23 C24 C25 F5A -165(3)
O3 C24 C25 F6B -55(4)
C23 C24 C25 F6B 122(4)
O3 C24 C25 F5B 45(3)
C23 C24 C25 F5B -138(3)
O5 C27 C26 F7A -110(5)
C28 C27 C26 F7A 70(5)
O5 C27 C26 F8A 13(5)
C28 C27 C26 F8A -167(4)
O5 C27 C26 F9A 156(3)
C28 C27 C26 F9A -24(4)
O5 C27 C26 F7B -76(3)
C28 C27 C26 F7B 104(3)
O5 C27 C26 F9B 135(3)
C28 C27 C26 F9B -45(3)
O5 C27 C26 F8B 45(4)
C28 C27 C26 F8B -135(3)
F8A C26 F7A F9A 110(4)
F7B C26 F7A F9A 180(5)
F9B C26 F7A F9A -1(4)
F8B C26 F7A F9A 93(5)
C27 C26 F7A F9A -117(5)
F8A C26 F9A F7A -91(4)
F7B C26 F9A F7A 0(3)
F9B C26 F9A F7A 179(8)
F8B C26 F9A F7A -123(4)
C27 C26 F9A F7A 123(4)
O1 Dy1 O7A C32A 169(7)
O2 Dy1 O7A C32A 73(9)
O4 Dy1 O7A C32A -72(9)
O5 Dy1 O7A C32A -136(10)
O6 Dy1 O7A C32A -6(9)
O3 Dy1 O7A C32A 26(11)
O8 Dy1 O7A C32A 151(10)
O7B Dy1 O7A C32A -95(3)
Dy1 O7A C32A C33A -3(12)
Dy1 O7A C32A C31A -170(6)
F14A C31A C32A O7A 35(7)
F15A C31A C32A O7A 152(6)
F13A C31A C32A O7A -84(6)
F14A C31A C32A C33A -131(5)
F15A C31A C32A C33A -14(6)
F13A C31A C32A C33A 109(5)
O7A C32A C33A C34B 12(9)
C31A C32A C33A C34B -180(5)
C34A O6 C34B C33A 118(4)
Dy1 O6 C34B C33A -6(15)
C34A O6 C34B C35A -55(3)
Dy1 O6 C34B C35A -179(3)
C32A C33A C34B O6 -9(14)
C32A C33A C34B C35A 165(6)
O6 C34B C35A F16A 172(7)
C33A C34B C35A F16A -2(11)
O6 C34B C35A F17A 45(10)
C33A C34B C35A F17A -130(7)
O6 C34B C35A F18A -69(9)
C33A C34B C35A F18A 116(7)
O7A Dy1 O7B C32B 9E1(2)
O1 Dy1 O7B C32B -178(5)
O2 Dy1 O7B C32B 71(7)
O4 Dy1 O7B C32B -75(7)
O5 Dy1 O7B C32B -141(8)
O6 Dy1 O7B C32B -4(7)
O3 Dy1 O7B C32B 13(9)
O8 Dy1 O7B C32B 146(8)
Dy1 O7B C32B C33B 2(13)
Dy1 O7B C32B C31B 179(5)
F15B C31B C32B O7B -180(5)
F14B C31B C32B O7B 57(6)
F13B C31B C32B O7B -62(6)
F15B C31B C32B C33B -2(6)
F14B C31B C32B C33B -126(5)
F13B C31B C32B C33B 116(6)
O7B C32B C33B C34A 0(12)
C31B C32B C33B C34A -177(6)
C34B O6 C34A C33B -76(4)
Dy1 O6 C34A C33B -10(14)
C34B O6 C34A C35B 9E1(4)
Dy1 O6 C34A C35B 156(3)
C32B C33B C34A O6 4(12)
C32B C33B C34A C35B -162(7)
O6 C34A C35B F16B -140(7)
C33B C34A C35B F16B 28(11)
O6 C34A C35B F18B 20(11)
C33B C34A C35B F18B -173(6)
O6 C34A C35B F17B 109(7)
C33B C34A C35B F17B -84(8)
